data_7011669
loop_
_publ_author_name
'Mar\'ia Hern\'andez-Molina'
'Pablo Lorenzo-Luis'
'Catalina Ruiz-P\'erez'
'Trinidad L\'opez'
'Inocencio R. Mart\'in'
'Kirsty M. Anderson'
'A. Guy Orpen'
'Eduardo H. Bocanegra'
'Francesc Lloret'
'Miguel Julve'

_publ_section_title
;
 A phase transition in the novel three-dimensional compound
 [Eu2(mal)3(H2O)6] (H2mal = malonic acid)
;
_journal_issue 18
_journal_name_full 'J. Chem. Soc., Dalton Trans.'
_journal_page_first 3462
_journal_page_last 3470
_journal_paper_doi 10.1039/b202649j
_journal_year 2002
_chemical_formula_sum 'C9 H18 Eu2 O18'
_chemical_formula_weight 718.15
_space_group_IT_number 15
_symmetry_cell_setting monoclinic
_symmetry_space_group_name_Hall '-I 2ya'
_symmetry_space_group_name_H-M 'I 1 2/a 1'
_atom_sites_solution_hydrogens geom
_atom_sites_solution_primary direct
_atom_sites_solution_secondary difmap
_audit_creation_method SHELXL-97
_cell_angle_alpha 90.00
_cell_angle_beta 93.00(3)
_cell_angle_gamma 90.00
_cell_formula_units_Z 4
_cell_length_a 11.094(6)
_cell_length_b 12.246(4)
_cell_length_c 13.581(6)
_cell_measurement_temperature 293(2)
_cell_volume 1842.5(14)
_computing_structure_refinement 'SHELXL-97 (Sheldrick, 1997)'
_computing_structure_solution 'SHELXS-97 (Sheldrick, 1990)'
_diffrn_ambient_temperature 293(2)
_diffrn_measured_fraction_theta_full 1.000
_diffrn_measured_fraction_theta_max 1.000
_diffrn_radiation_monochromator graphite
_diffrn_radiation_source 'fine-focus sealed tube'
_diffrn_radiation_type MoK\a
_diffrn_radiation_wavelength 0.71073
_diffrn_reflns_av_R_equivalents 0.0168
_diffrn_reflns_av_sigmaI/netI 0.0041
_diffrn_reflns_limit_h_max 13
_diffrn_reflns_limit_h_min -10
_diffrn_reflns_limit_k_max 14
_diffrn_reflns_limit_k_min 0
_diffrn_reflns_limit_l_max 16
_diffrn_reflns_limit_l_min -10
_diffrn_reflns_number 1681
_diffrn_reflns_theta_full 25.00
_diffrn_reflns_theta_max 25.00
_diffrn_reflns_theta_min 2.24
_exptl_absorpt_coefficient_mu 6.838
_exptl_crystal_density_diffrn 2.589
_exptl_crystal_density_method 'not measured'
_exptl_crystal_F_000 1368
_refine_diff_density_max 1.220
_refine_diff_density_min -1.100
_refine_diff_density_rms 0.213
_refine_ls_extinction_coef 0.00176(18)
_refine_ls_extinction_expression Fc^*^=kFc[1+0.001xFc^2^\l^3^/sin(2\q)]^-1/4^
_refine_ls_extinction_method SHELXL
_refine_ls_goodness_of_fit_ref 1.361
_refine_ls_hydrogen_treatment mixed
_refine_ls_matrix_type full
_refine_ls_number_parameters 133
_refine_ls_number_reflns 1625
_refine_ls_number_restraints 0
_refine_ls_restrained_S_all 1.361
_refine_ls_R_factor_all 0.0333
_refine_ls_R_factor_gt 0.0332
_refine_ls_shift/su_max 0.022
_refine_ls_shift/su_mean 0.004
_refine_ls_structure_factor_coef Fsqd
_refine_ls_weighting_details 'calc w=1/[\s^2^(Fo^2^)+(0.0440P)^2^+30.0000P] where P=(Fo^2^+2Fc^2^)/3'
_refine_ls_weighting_scheme calc
_refine_ls_wR_factor_gt 0.0942
_refine_ls_wR_factor_ref 0.0942
_reflns_number_gt 1624
_reflns_number_total 1625
_reflns_threshold_expression >2sigma(I)
_cod_data_source_file b202649j.txt
_cod_data_source_block compound1
_cod_original_sg_symbol_H-M I2/a
_cod_database_code 7011669

loop_
_symmetry_equiv_pos_as_xyz
'x, y, z'
'-x+1/2, y, -z'
'x+1/2, y+1/2, z+1/2'
'-x+1, y+1/2, -z+1/2'
'-x, -y, -z'
'x-1/2, -y, z'
'-x+1/2, -y+1/2, -z+1/2'
'x, -y+1/2, z+1/2'

loop_
_atom_site_label
_atom_site_type_symbol
_atom_site_fract_x
_atom_site_fract_y
_atom_site_fract_z
_atom_site_U_iso_or_equiv
_atom_site_adp_type
_atom_site_occupancy
_atom_site_symmetry_multiplicity
_atom_site_calc_flag
_atom_site_refinement_flags
_atom_site_disorder_assembly
_atom_site_disorder_group
Eu1 Eu 0.59645(3) 0.85151(3) 0.21684(2) 0.0123(2) Uani 1 1 d . . .
O1 O 0.3906(5) 0.8559(4) 0.1653(5) 0.0257(13) Uani 1 1 d . . .
O2 O 0.5190(5) 0.6677(4) 0.2262(4) 0.0197(11) Uani 1 1 d . . .
O3 O 0.4171(5) 0.5157(4) 0.2007(4) 0.0307(13) Uani 1 1 d . . .
O4 O 0.2002(5) 0.8162(5) 0.1280(5) 0.0298(13) Uani 1 1 d . . .
O5 O 0.6098(4) 0.7581(5) 0.0515(3) 0.0218(11) Uani 1 1 d . . .
O6 O 0.7518(4) 0.7093(4) 0.1597(3) 0.0172(10) Uani 1 1 d . . .
C1 C 0.3086(6) 0.7885(6) 0.1396(5) 0.0173(14) Uani 1 1 d . . .
C2 C 0.3409(7) 0.6717(6) 0.1197(6) 0.0234(16) Uani 1 1 d . . .
H2A H 0.2670 0.6293 0.1190 0.028 Uiso 1 1 calc R . .
H2B H 0.3703 0.6683 0.0538 0.028 Uiso 1 1 calc R . .
C3 C 0.4314(6) 0.6159(6) 0.1876(5) 0.0179(14) Uani 1 1 d . . .
C4 C 0.7001(6) 0.7009(6) 0.0750(5) 0.0155(14) Uani 1 1 d . . .
C5 C 0.7500 0.6256(8) 0.0000 0.017(2) Uani 1 2 d S . .
H5A H 0.6875 0.5801 -0.0294 0.021 Uiso 0.50 1 d PR . .
H5B H 0.8125 0.5801 0.0294 0.021 Uiso 0.50 1 d PR . .
O1W O 0.7919(5) 0.9364(5) 0.1809(5) 0.0367(15) Uani 1 1 d . . .
O2W O 0.5745(7) 0.9941(5) 0.0855(5) 0.0484(19) Uani 1 1 d . . .
O3W O 0.4921(5) 0.8201(5) 0.3745(4) 0.0259(12) Uani 1 1 d . . .

loop_
_atom_site_aniso_label
_atom_site_aniso_U_11
_atom_site_aniso_U_22
_atom_site_aniso_U_33
_atom_site_aniso_U_23
_atom_site_aniso_U_13
_atom_site_aniso_U_12
Eu1 0.0122(3) 0.0124(3) 0.0121(3) -0.00034(11) 0.00064(14) 0.00009(11)
O1 0.020(3) 0.017(3) 0.039(3) 0.000(2) -0.004(2) 0.000(2)
O2 0.019(3) 0.019(2) 0.022(3) 0.003(2) 0.002(2) 0.001(2)
O3 0.041(3) 0.017(3) 0.034(3) 0.004(2) -0.003(3) -0.005(2)
O4 0.015(3) 0.025(3) 0.048(4) -0.006(3) -0.002(2) 0.005(2)
O5 0.021(3) 0.035(3) 0.009(2) 0.002(2) 0.0016(19) 0.008(2)
O6 0.016(2) 0.028(3) 0.007(2) 0.0003(19) 0.0010(18) 0.002(2)
C1 0.012(3) 0.025(4) 0.015(3) 0.001(3) 0.005(3) -0.002(3)
C2 0.019(4) 0.021(4) 0.031(4) -0.002(3) -0.002(3) -0.003(3)
C3 0.019(3) 0.017(3) 0.017(3) -0.001(3) 0.006(3) -0.001(3)
C4 0.018(3) 0.019(3) 0.010(3) 0.000(3) 0.006(3) -0.006(3)
C5 0.022(5) 0.017(5) 0.013(5) 0.000 0.005(4) 0.000
O1W 0.027(3) 0.022(3) 0.060(4) 0.015(3) -0.005(3) -0.010(2)
O2W 0.061(4) 0.032(3) 0.049(4) 0.019(3) -0.030(3) -0.018(3)
O3W 0.023(3) 0.037(3) 0.018(3) -0.004(2) 0.007(2) -0.009(2)

loop_
_atom_type_symbol
_atom_type_description
_atom_type_scat_dispersion_real
_atom_type_scat_dispersion_imag
_atom_type_scat_source
C C 0.0033 0.0016 'International Tables Vol C Tables 4.2.6.8 and 6.1.1.4'
H H 0.0000 0.0000 'International Tables Vol C Tables 4.2.6.8 and 6.1.1.4'
O O 0.0106 0.0060 'International Tables Vol C Tables 4.2.6.8 and 6.1.1.4'
Eu Eu -0.1578 3.6682 'International Tables Vol C Tables 4.2.6.8 and 6.1.1.4'

loop_
_geom_angle_atom_site_label_1
_geom_angle_atom_site_label_2
_geom_angle_atom_site_label_3
_geom_angle
_geom_angle_site_symmetry_1
_geom_angle_site_symmetry_3
_geom_angle_publ_flag
O3 Eu1 O1 92.2(2) 4 . ?
O3 Eu1 O2 138.9(2) 4 . ?
O1 Eu1 O2 72.23(17) . . ?
O3 Eu1 O6 89.58(19) 4 7_665 ?
O1 Eu1 O6 146.99(18) . 7_665 ?
O2 Eu1 O6 85.03(17) . 7_665 ?
O3 Eu1 O1W 79.1(2) 4 . ?
O1 Eu1 O1W 141.0(2) . . ?
O2 Eu1 O1W 135.99(19) . . ?
O6 Eu1 O1W 71.50(18) 7_665 . ?
O3 Eu1 O2W 74.4(2) 4 . ?
O1 Eu1 O2W 73.4(2) . . ?
O2 Eu1 O2W 131.87(19) . . ?
O6 Eu1 O2W 138.14(19) 7_665 . ?
O1W Eu1 O2W 67.6(2) . . ?
O3 Eu1 O3W 71.1(2) 4 . ?
O1 Eu1 O3W 77.0(2) . . ?
O2 Eu1 O3W 68.39(18) . . ?
O6 Eu1 O3W 72.47(17) 7_665 . ?
O1W Eu1 O3W 132.7(2) . . ?
O2W Eu1 O3W 133.0(2) . . ?
O3 Eu1 O5 146.28(19) 4 . ?
O1 Eu1 O5 81.21(19) . . ?
O2 Eu1 O5 70.30(18) . . ?
O6 Eu1 O5 113.77(16) 7_665 . ?
O1W Eu1 O5 85.6(2) . . ?
O2W Eu1 O5 72.0(2) . . ?
O3W Eu1 O5 137.42(18) . . ?
O3 Eu1 O6 142.13(19) 4 . ?
O1 Eu1 O6 125.11(17) . . ?
O2 Eu1 O6 68.55(17) . . ?
O6 Eu1 O6 63.52(17) 7_665 . ?
O1W Eu1 O6 67.71(18) . . ?
O2W Eu1 O6 107.3(2) . . ?
O3W Eu1 O6 119.59(17) . . ?
O5 Eu1 O6 50.31(15) . . ?
O3 Eu1 C4 154.2(2) 4 . ?
O1 Eu1 C4 103.05(19) . . ?
O2 Eu1 C4 66.59(18) . . ?
O6 Eu1 C4 88.81(17) 7_665 . ?
O1W Eu1 C4 76.0(2) . . ?
O2W Eu1 C4 89.9(2) . . ?
O3W Eu1 C4 132.35(19) . . ?
O5 Eu1 C4 24.97(18) . . ?
O6 Eu1 C4 25.35(17) . . ?
O3 Eu1 Eu1 118.38(15) 4 7_665 ?
O1 Eu1 Eu1 145.69(12) . 7_665 ?
O2 Eu1 Eu1 74.26(13) . 7_665 ?
O6 Eu1 Eu1 32.94(11) 7_665 7_665 ?
O1W Eu1 Eu1 65.75(14) . 7_665 ?
O2W Eu1 Eu1 127.12(19) . 7_665 ?
O3W Eu1 Eu1 97.40(14) . 7_665 ?
O5 Eu1 Eu1 80.86(11) . 7_665 ?
O6 Eu1 Eu1 30.59(10) . 7_665 ?
C4 Eu1 Eu1 55.89(14) . 7_665 ?
C1 O1 Eu1 137.8(5) . . ?
C3 O2 Eu1 136.1(5) . . ?
C3 O3 Eu1 159.2(5) . 4_545 ?
C4 O5 Eu1 96.3(4) . . ?
C4 O6 Eu1 150.3(5) . 7_665 ?
C4 O6 Eu1 92.9(4) . . ?
Eu1 O6 Eu1 116.48(17) 7_665 . ?
O4 C1 O1 122.0(7) . . ?
O4 C1 C2 118.2(6) . . ?
O1 C1 C2 119.7(6) . . ?
C3 C2 C1 118.9(6) . . ?
O3 C3 O2 122.6(7) . . ?
O3 C3 C2 116.8(7) . . ?
O2 C3 C2 120.6(7) . . ?
O5 C4 O6 120.5(6) . . ?
O5 C4 C5 119.3(5) . . ?
O6 C4 C5 120.2(6) . . ?
O5 C4 Eu1 58.7(3) . . ?
O6 C4 Eu1 61.8(3) . . ?
C5 C4 Eu1 178.0(4) . . ?
C4 C5 C4 104.2(8) . 2_655 ?

loop_
_geom_bond_atom_site_label_1
_geom_bond_atom_site_label_2
_geom_bond_distance
_geom_bond_site_symmetry_2
_geom_bond_publ_flag
Eu1 O3 2.310(5) 4 ?
Eu1 O1 2.353(6) . ?
Eu1 O2 2.415(5) . ?
Eu1 O6 2.430(5) 7_665 ?
Eu1 O1W 2.476(6) . ?
Eu1 O2W 2.499(6) . ?
Eu1 O3W 2.517(5) . ?
Eu1 O5 2.532(5) . ?
Eu1 O6 2.597(5) . ?
Eu1 C4 2.944(7) . ?
Eu1 Eu1 4.2753(9) 7_665 ?
O1 C1 1.265(9) . ?
O2 C3 1.253(9) . ?
O3 C3 1.252(9) . ?
O3 Eu1 2.310(5) 4_545 ?
O4 C1 1.251(9) . ?
O5 C4 1.250(9) . ?
O6 C4 1.262(8) . ?
O6 Eu1 2.430(5) 7_665 ?
C1 C2 1.503(11) . ?
C2 C3 1.492(11) . ?
C4 C5 1.501(9) . ?
C5 C4 1.501(9) 2_655 ?
